data_1511720
loop_
_publ_author_name
'Andersson, S.'
'Lundstroem, T.'

_publ_section_title
;
 The crystal structure of Cr B4
;
_journal_name_full 'Acta Chemica Scandinavica (1-27,1973-42,1988)'
_journal_page_first 3103
_journal_page_last 3110
_journal_paper_doi 10.3891/acta.chem.scand.22-3103
_journal_volume 22
_journal_year 1968
_chemical_formula_sum 'B4 Cr'
_chemical_name_systematic 'Cr B4'
_space_group_IT_number 71
_symmetry_space_group_name_Hall '-I 2 2'
_symmetry_space_group_name_H-M 'I m m m'
_cell_angle_alpha 90
_cell_angle_beta 90
_cell_angle_gamma 90
_cell_formula_units_Z 2
_cell_length_a 4.7441
_cell_length_b 5.4773
_cell_length_c 2.8659
_cell_volume 74.470
_citation_journal_id_ASTM ACSAA4
_cod_data_source_file boron4-x_43.cif
_cod_data_source_block B4Cr1
_cod_original_cell_volume 74.47001
_cod_original_formula_sum 'B4 Cr1'
_cod_database_code 1511720

loop_
_symmetry_equiv_pos_as_xyz
x,y,z
-x,-y,z
x,-y,-z
-x,y,-z
-x,-y,-z
x,y,-z
-x,y,z
x,-y,z
x+1/2,y+1/2,z+1/2
-x+1/2,-y+1/2,z+1/2
x+1/2,-y+1/2,-z+1/2
-x+1/2,y+1/2,-z+1/2
-x+1/2,-y+1/2,-z+1/2
x+1/2,y+1/2,-z+1/2
-x+1/2,y+1/2,z+1/2
x+1/2,-y+1/2,z+1/2

loop_
_atom_site_label
_atom_site_type_symbol
_atom_site_fract_x
_atom_site_fract_y
_atom_site_fract_z
_atom_site_occupancy
_atom_site_U_iso_or_equiv
Cr1 Cr 0 0 0 1 0.0
B1 B 0.1751 0.3455 0 1 0.0
